data_7226086
loop_
_publ_author_name
'Zhang, Zhibin'
'Li, Tong'
'Yin, Lei'
'Yin, Xin'
'Zhang, Jianguo'

_publ_section_title
;
 A novel insensitive cocrystal explosive BTO/ATZ: preparation and
 performance
;
_journal_name_full 'RSC Adv.'
_journal_paper_doi 10.1039/C6RA14510H
_journal_year 2016
_chemical_formula_sum 'C6 H10 N16 O2'
_chemical_formula_weight 338.30
_chemical_name_systematic
; 
 ? 
;
_space_group_IT_number 15
_symmetry_cell_setting monoclinic
_symmetry_space_group_name_Hall '-C 2yc'
_symmetry_space_group_name_H-M 'C 1 2/c 1'
_atom_sites_solution_hydrogens geom
_atom_sites_solution_primary direct
_atom_sites_solution_secondary difmap
_audit_creation_method SHELXL-97
_audit_update_record
;
2015-11-11 deposited with the CCDC.
2016-07-29 downloaded from the CCDC.
;
_cell_angle_alpha 90.00
_cell_angle_beta 122.552(2)
_cell_angle_gamma 90.00
_cell_formula_units_Z 4
_cell_length_a 21.5319(19)
_cell_length_b 3.7406(3)
_cell_length_c 19.5090(18)
_cell_measurement_reflns_used 1471
_cell_measurement_temperature 298(2)
_cell_measurement_theta_max 28.299
_cell_measurement_theta_min 3.717
_cell_volume 1324.5(2)
_computing_cell_refinement 'Bruker SMART'
_computing_data_collection 'Bruker SMART'
_computing_data_reduction 'Bruker SAINT'
_computing_molecular_graphics 'Bruker SHELXTL'
_computing_publication_material 'Bruker SHELXTL'
_computing_structure_refinement 'SHELXL-97 (Sheldrick, 1997)'
_computing_structure_solution 'SHELXS-97 (Sheldrick, 1990)'
_diffrn_ambient_temperature 298(2)
_diffrn_measured_fraction_theta_full 0.986
_diffrn_measured_fraction_theta_max 0.986
_diffrn_measurement_device_type 'CCD area detector'
_diffrn_measurement_method 'phi and omega scans'
_diffrn_radiation_monochromator graphite
_diffrn_radiation_source 'fine-focus sealed tube'
_diffrn_radiation_type MoK\a
_diffrn_radiation_wavelength 0.71073
_diffrn_reflns_av_R_equivalents 0.0483
_diffrn_reflns_av_sigmaI/netI 0.0411
_diffrn_reflns_limit_h_max 24
_diffrn_reflns_limit_h_min -24
_diffrn_reflns_limit_k_max 4
_diffrn_reflns_limit_k_min -4
_diffrn_reflns_limit_l_max 22
_diffrn_reflns_limit_l_min -23
_diffrn_reflns_number 2986
_diffrn_reflns_theta_full 25.01
_diffrn_reflns_theta_max 25.01
_diffrn_reflns_theta_min 3.79
_exptl_absorpt_coefficient_mu 0.137
_exptl_absorpt_correction_T_max 0.9422
_exptl_absorpt_correction_T_min 0.9371
_exptl_absorpt_correction_type multi-scan
_exptl_absorpt_process_details sadabs
_exptl_crystal_density_diffrn 1.697
_exptl_crystal_density_meas 0
_exptl_crystal_density_method 'not measured'
_exptl_crystal_F_000 696
_exptl_crystal_size_max 0.48
_exptl_crystal_size_mid 0.45
_exptl_crystal_size_min 0.44
_refine_diff_density_max 0.531
_refine_diff_density_min -0.369
_refine_diff_density_rms 0.056
_refine_ls_extinction_method none
_refine_ls_goodness_of_fit_ref 1.064
_refine_ls_hydrogen_treatment mixed
_refine_ls_matrix_type full
_refine_ls_number_parameters 109
_refine_ls_number_reflns 1156
_refine_ls_number_restraints 0
_refine_ls_restrained_S_all 1.064
_refine_ls_R_factor_all 0.0499
_refine_ls_R_factor_gt 0.0412
_refine_ls_shift/su_max 0.000
_refine_ls_shift/su_mean 0.000
_refine_ls_structure_factor_coef Fsqd
_refine_ls_weighting_details 'calc w=1/[\s^2^(Fo^2^)+(0.0772P)^2^+0.4851P] where P=(Fo^2^+2Fc^2^)/3'
_refine_ls_weighting_scheme calc
_refine_ls_wR_factor_gt 0.1141
_refine_ls_wR_factor_ref 0.1227
_reflns_number_gt 949
_reflns_number_total 1156
_reflns_threshold_expression >2sigma(I)
_cod_data_source_file c6ra14510h2.cif
_cod_data_source_block 151109c
_cod_depositor_comments
;
The following automatic conversions were performed:

'_symmetry_cell_setting' value 'Monoclinic' changed to 'monoclinic'
according to
/usr/data/users/saulius/crontab/automatic-downloads/rss-feeds/RSC/lib/dictionaries/cif_core.dic
dictionary named 'cif_core.dic' version 2.4.2 from 2011-04-26.

Automatic conversion script
Id: cif_fix_values 4268 2015-11-12 08:31:59Z antanas 
;
_cod_original_sg_symbol_H-M C2/c
_cod_database_code 7226086

loop_
_symmetry_equiv_pos_as_xyz
'x, y, z'
'-x, y, -z+1/2'
'x+1/2, y+1/2, z'
'-x+1/2, y+1/2, -z+1/2'
'-x, -y, -z'
'x, -y, z-1/2'
'-x+1/2, -y+1/2, -z'
'x+1/2, -y+1/2, z-1/2'

loop_
_atom_site_label
_atom_site_type_symbol
_atom_site_fract_x
_atom_site_fract_y
_atom_site_fract_z
_atom_site_U_iso_or_equiv
_atom_site_adp_type
_atom_site_occupancy
_atom_site_symmetry_multiplicity
_atom_site_calc_flag
_atom_site_refinement_flags
O1 O 0.61631(7) -0.0763(4) 0.49176(8) 0.0396(4) Uani 1 1 d .
H1 H 0.6380 -0.0481 0.4682 0.059 Uiso 1 1 calc R
N7 N 0.16931(9) 0.3763(5) 0.40044(10) 0.0348(4) Uani 1 1 d .
N5 N 0.24151(8) 0.4687(4) 0.36247(9) 0.0293(4) Uani 1 1 d .
N1 N 0.54942(8) 0.0596(4) 0.44741(9) 0.0289(4) Uani 1 1 d .
N6 N 0.23450(9) 0.5142(5) 0.42490(9) 0.0349(5) Uani 1 1 d .
N8 N 0.30242(9) 0.6078(5) 0.36452(10) 0.0369(5) Uani 1 1 d .
H8A H 0.3259 0.7603 0.4058 0.055 Uiso 1 1 d R
H8B H 0.3326 0.4301 0.3711 0.055 Uiso 1 1 d R
N4 N 0.43782(9) 0.2290(5) 0.40149(10) 0.0354(4) Uani 1 1 d .
C1 C 0.49631(10) 0.0701(5) 0.46345(11) 0.0266(5) Uani 1 1 d .
N2 N 0.52435(9) 0.2136(5) 0.37514(10) 0.0384(5) Uani 1 1 d .
N3 N 0.45675(9) 0.3133(5) 0.34821(10) 0.0405(5) Uani 1 1 d .
C2 C 0.13637(12) 0.2449(6) 0.32468(13) 0.0386(5) Uani 1 1 d .
H2 H 0.0906 0.1335 0.2953 0.046 Uiso 1 1 calc R
C3 C 0.18307(11) 0.3071(6) 0.29951(12) 0.0376(5) Uani 1 1 d .
H3 H 0.1761 0.2499 0.2494 0.045 Uiso 1 1 calc R

loop_
_atom_site_aniso_label
_atom_site_aniso_U_11
_atom_site_aniso_U_22
_atom_site_aniso_U_33
_atom_site_aniso_U_23
_atom_site_aniso_U_13
_atom_site_aniso_U_12
O1 0.0261(8) 0.0645(11) 0.0346(8) 0.0070(7) 0.0207(6) 0.0092(7)
N7 0.0297(9) 0.0463(11) 0.0322(9) 0.0041(8) 0.0191(7) 0.0063(8)
N5 0.0298(9) 0.0377(9) 0.0261(8) 0.0049(7) 0.0187(7) 0.0082(7)
N1 0.0254(8) 0.0369(9) 0.0287(8) 0.0000(7) 0.0175(7) 0.0001(7)
N6 0.0326(10) 0.0511(11) 0.0268(8) 0.0014(8) 0.0198(7) 0.0055(8)
N8 0.0308(9) 0.0511(11) 0.0368(9) 0.0071(8) 0.0234(8) 0.0063(8)
N4 0.0324(9) 0.0438(10) 0.0327(9) 0.0041(7) 0.0193(8) 0.0065(8)
C1 0.0247(10) 0.0292(10) 0.0283(9) -0.0027(8) 0.0158(8) -0.0005(8)
N2 0.0384(10) 0.0499(11) 0.0325(9) 0.0070(8) 0.0229(8) 0.0041(8)
N3 0.0398(10) 0.0513(11) 0.0346(9) 0.0088(8) 0.0227(8) 0.0065(8)
C2 0.0346(11) 0.0463(13) 0.0345(11) -0.0016(9) 0.0185(9) -0.0002(9)
C3 0.0428(12) 0.0435(12) 0.0285(10) -0.0020(9) 0.0206(9) 0.0041(10)

loop_
_atom_type_symbol
_atom_type_description
_atom_type_scat_dispersion_real
_atom_type_scat_dispersion_imag
_atom_type_scat_source
C C 0.0033 0.0016 'International Tables Vol C Tables 4.2.6.8 and 6.1.1.4'
H H 0.0000 0.0000 'International Tables Vol C Tables 4.2.6.8 and 6.1.1.4'
N N 0.0061 0.0033 'International Tables Vol C Tables 4.2.6.8 and 6.1.1.4'
O O 0.0106 0.0060 'International Tables Vol C Tables 4.2.6.8 and 6.1.1.4'

loop_
_geom_angle_atom_site_label_1
_geom_angle_atom_site_label_2
_geom_angle_atom_site_label_3
_geom_angle
_geom_angle_site_symmetry_3
N1 O1 H1 109.5 .
N6 N7 C2 111.73(16) .
N6 N5 C3 112.82(16) .
N6 N5 N8 120.04(17) .
C3 N5 N8 126.94(16) .
O1 N1 C1 128.79(15) .
O1 N1 N2 122.39(14) .
C1 N1 N2 108.81(15) .
N5 N6 N7 104.12(16) .
N5 N8 H8A 109.4 .
N5 N8 H8B 109.2 .
H8A N8 H8B 109.5 .
C1 N4 N3 106.00(15) .
N4 C1 N1 108.15(16) .
N4 C1 C1 127.4(2) 5_656
N1 C1 C1 124.4(2) 5_656
N3 N2 N1 106.06(15) .
N2 N3 N4 110.98(16) .
N7 C2 C3 106.31(18) .
N7 C2 H2 126.8 .
C3 C2 H2 126.8 .
N5 C3 C2 105.02(17) .
N5 C3 H3 127.5 .
C2 C3 H3 127.5 .

loop_
_geom_bond_atom_site_label_1
_geom_bond_atom_site_label_2
_geom_bond_distance
_geom_bond_site_symmetry_2
O1 N1 1.319(2) .
O1 H1 0.8200 .
N7 N6 1.320(2) .
N7 C2 1.342(3) .
N5 N6 1.316(2) .
N5 C3 1.340(3) .
N5 N8 1.391(2) .
N1 C1 1.339(2) .
N1 N2 1.339(2) .
N8 H8A 0.8900 .
N8 H8B 0.8900 .
N4 C1 1.328(2) .
N4 N3 1.342(2) .
C1 C1 1.446(4) 5_656
N2 N3 1.308(2) .
C2 C3 1.355(3) .
C2 H2 0.9300 .
C3 H3 0.9300 .

loop_
_geom_torsion_atom_site_label_1
_geom_torsion_atom_site_label_2
_geom_torsion_atom_site_label_3
_geom_torsion_atom_site_label_4
_geom_torsion
_geom_torsion_site_symmetry_4
C3 N5 N6 N7 0.0(2) .
N8 N5 N6 N7 175.30(15) .
C2 N7 N6 N5 0.5(2) .
N3 N4 C1 N1 0.0(2) .
N3 N4 C1 C1 179.9(2) 5_656
O1 N1 C1 N4 -179.41(18) .
N2 N1 C1 N4 0.2(2) .
O1 N1 C1 C1 0.7(4) 5_656
N2 N1 C1 C1 -179.7(2) 5_656
O1 N1 N2 N3 179.33(17) .
C1 N1 N2 N3 -0.3(2) .
N1 N2 N3 N4 0.3(2) .
C1 N4 N3 N2 -0.2(2) .
N6 N7 C2 C3 -0.7(2) .
N6 N5 C3 C2 -0.4(2) .
N8 N5 C3 C2 -175.34(18) .
N7 C2 C3 N5 0.7(2) .
